data_4105370
loop_
_publ_author_name
'Morris Markert'
'Ulf Scheffler'
'Rainer Mahrwald'

_publ_section_title
;
 Asymmetric Histidine-Catalyzed Cross-Aldol Reactions of Enolizable
 Aldehydes: Access to Defined Configured Quaternary Stereogenic Centers
;
_journal_name_full 'Journal of the American Chemical Society'
_journal_page_first 16642
_journal_page_last 16643
_journal_paper_doi 10.1021/ja907054y
_journal_volume 131
_journal_year 2009
_chemical_absolute_configuration rmad
_chemical_formula_moiety 'C10 H18 O4'
_chemical_formula_sum 'C10 H18 O4'
_chemical_formula_weight 202.24
_chemical_name_systematic
; 
 (R)-3-((R)-2,2-dimethyl-1,3-dioxolan-4-yl)-3-hydroxy-2,2-
dimethylpropanal 
;
_space_group_IT_number 4
_symmetry_cell_setting monoclinic
_symmetry_space_group_name_Hall 'P 2yb'
_symmetry_space_group_name_H-M 'P 1 21 1'
_atom_sites_solution_hydrogens difmap
_atom_sites_solution_primary direct
_atom_sites_solution_secondary difmap
_audit_creation_method SHELXL-97
_cell_angle_alpha 90.00
_cell_angle_beta 95.146(18)
_cell_angle_gamma 90.00
_cell_formula_units_Z 2
_cell_length_a 6.0434(9)
_cell_length_b 8.5691(10)
_cell_length_c 10.8387(15)
_cell_measurement_reflns_used 2000
_cell_measurement_temperature 180(2)
_cell_measurement_theta_max 22
_cell_measurement_theta_min 5
_cell_volume 559.04(13)
_computing_cell_refinement 'IPDS2.87 (Stoe & Cie, 1997)'
_computing_data_collection 'IPDS2.87 (Stoe & Cie, 1997)'
_computing_data_reduction 'IPDS2.87 (Stoe & Cie, 1997)'
_computing_molecular_graphics 'DIAMOND (Brandenburg, 1999)'
_computing_publication_material 'SHELXL97 (Sheldrick, 1997)'
_computing_structure_refinement 'SHELXL97 (Sheldrick, 1997)'
_computing_structure_solution 'SHELXS97 (Sheldrick, 1990)'
_diffrn_ambient_temperature 180(2)
_diffrn_detector_area_resol_mean 6.667
_diffrn_measured_fraction_theta_full 0.975
_diffrn_measured_fraction_theta_max 0.975
_diffrn_measurement_device 'Stoe IPDS diffractometer'
_diffrn_measurement_method '\f-oscill.,\f-incr.=1.3\%,168 exposures'
_diffrn_radiation_monochromator 'planar graphite'
_diffrn_radiation_source 'fine-focus sealed X-ray tube'
_diffrn_radiation_type MoK\a
_diffrn_radiation_wavelength 0.71073
_diffrn_reflns_av_R_equivalents 0.0229
_diffrn_reflns_av_sigmaI/netI 0.0228
_diffrn_reflns_limit_h_max 7
_diffrn_reflns_limit_h_min -7
_diffrn_reflns_limit_k_max 10
_diffrn_reflns_limit_k_min -10
_diffrn_reflns_limit_l_max 13
_diffrn_reflns_limit_l_min -13
_diffrn_reflns_number 3941
_diffrn_reflns_theta_full 26.00
_diffrn_reflns_theta_max 26.00
_diffrn_reflns_theta_min 3.78
_diffrn_standards_decay_% 0
_diffrn_standards_interval_count 0
_diffrn_standards_interval_time 0
_diffrn_standards_number 0
_exptl_absorpt_coefficient_mu 0.092
_exptl_absorpt_correction_T_max 0.9873
_exptl_absorpt_correction_T_min 0.9819
_exptl_absorpt_correction_type none
_exptl_crystal_colour White
_exptl_crystal_density_diffrn 1.201
_exptl_crystal_density_method none
_exptl_crystal_description block
_exptl_crystal_F_000 220
_exptl_crystal_size_max 0.20
_exptl_crystal_size_mid 0.18
_exptl_crystal_size_min 0.14
_refine_diff_density_max 0.184
_refine_diff_density_min -0.143
_refine_diff_density_rms 0.027
_refine_ls_abs_structure_details 'Flack H D (1983), Acta Cryst. A39, 876-881'
_refine_ls_abs_structure_Flack -0.2(8)
_refine_ls_extinction_method none
_refine_ls_goodness_of_fit_ref 1.055
_refine_ls_hydrogen_treatment mixed
_refine_ls_matrix_type full
_refine_ls_number_parameters 155
_refine_ls_number_reflns 2130
_refine_ls_number_restraints 1
_refine_ls_restrained_S_all 1.055
_refine_ls_R_factor_all 0.0305
_refine_ls_R_factor_gt 0.0297
_refine_ls_shift/su_max 0.000
_refine_ls_shift/su_mean 0.000
_refine_ls_structure_factor_coef Fsqd
_refine_ls_weighting_details 'calc w=1/[\s^2^(Fo^2^)+(0.0427P)^2^+0.0701P] where P=(Fo^2^+2Fc^2^)/3'
_refine_ls_weighting_scheme calc
_refine_ls_wR_factor_gt 0.0767
_refine_ls_wR_factor_ref 0.0772
_reflns_number_gt 2064
_reflns_number_total 2130
_reflns_threshold_expression I>2sigma(I)
_cod_data_source_file ja907054y_si_003.cif
_cod_data_source_block 3g
_cod_original_sg_symbol_H-M 'P 21'
_cod_database_code 4105370

loop_
_symmetry_equiv_pos_as_xyz
'x, y, z'
'-x, y+1/2, -z'

loop_
_atom_site_label
_atom_site_type_symbol
_atom_site_fract_x
_atom_site_fract_y
_atom_site_fract_z
_atom_site_U_iso_or_equiv
_atom_site_adp_type
_atom_site_occupancy
_atom_site_symmetry_multiplicity
_atom_site_calc_flag
_atom_site_refinement_flags
C1 C 0.2539(2) -0.00235(16) 1.03108(12) 0.0329(3) Uani 1 1 d .
H1 H 0.099(3) 0.020(2) 1.0589(16) 0.041(4) Uiso 1 1 d .
C2 C 0.26615(19) 0.00431(15) 0.89127(11) 0.0272(3) Uani 1 1 d .
C3 C 0.11522(19) 0.14179(14) 0.84621(11) 0.0251(2) Uani 1 1 d .
H3 H -0.027(3) 0.1163(18) 0.8702(14) 0.027(4) Uiso 1 1 d .
C4 C 0.08895(19) 0.16801(15) 0.70591(11) 0.0271(3) Uani 1 1 d .
H4 H 0.065(2) 0.0672(19) 0.6634(15) 0.025(3) Uiso 1 1 d .
C5 C -0.0981(2) 0.27989(19) 0.66356(12) 0.0363(3) Uani 1 1 d .
H5A H -0.241(3) 0.225(2) 0.6379(16) 0.050(5) Uiso 1 1 d .
H5B H -0.119(3) 0.363(2) 0.7292(16) 0.043(4) Uiso 1 1 d .
C6 C 0.2107(2) 0.35972(17) 0.57503(12) 0.0337(3) Uani 1 1 d .
C7 C 0.1681(3) -0.15196(17) 0.84220(14) 0.0422(3) Uani 1 1 d .
H7A H 0.2566 -0.2382 0.8799 0.063 Uiso 1 1 calc R
H7B H 0.1708 -0.1558 0.7520 0.063 Uiso 1 1 calc R
H7C H 0.0144 -0.1613 0.8635 0.063 Uiso 1 1 calc R
C8 C 0.5062(2) 0.02321(17) 0.86047(13) 0.0358(3) Uani 1 1 d .
H8A H 0.5636 0.1241 0.8914 0.054 Uiso 1 1 calc R
H8B H 0.5121 0.0186 0.7705 0.054 Uiso 1 1 calc R
H8C H 0.5970 -0.0609 0.8997 0.054 Uiso 1 1 calc R
C9 C 0.2664(4) 0.5185(2) 0.6300(2) 0.0656(6) Uani 1 1 d .
H9A H 0.2169 0.5996 0.5701 0.098 Uiso 1 1 calc R
H9B H 0.4273 0.5267 0.6500 0.098 Uiso 1 1 calc R
H9C H 0.1909 0.5321 0.7057 0.098 Uiso 1 1 calc R
C10 C 0.3106(3) 0.3244(3) 0.45648(15) 0.0680(7) Uani 1 1 d .
H10A H 0.2735 0.2172 0.4308 0.102 Uiso 1 1 calc R
H10B H 0.4724 0.3358 0.4691 0.102 Uiso 1 1 calc R
H10C H 0.2512 0.3971 0.3920 0.102 Uiso 1 1 calc R
O1 O 0.40550(19) -0.03478(17) 1.10608(9) 0.0542(3) Uani 1 1 d .
O2 O 0.18144(15) 0.28092(11) 0.91048(8) 0.0306(2) Uani 1 1 d .
H2 H 0.303(3) 0.324(2) 0.8816(17) 0.049(5) Uiso 1 1 d .
O3 O 0.28125(14) 0.24436(11) 0.66684(8) 0.0301(2) Uani 1 1 d .
O4 O -0.02446(15) 0.34397(12) 0.55269(8) 0.0345(2) Uani 1 1 d .

loop_
_atom_site_aniso_label
_atom_site_aniso_U_11
_atom_site_aniso_U_22
_atom_site_aniso_U_33
_atom_site_aniso_U_23
_atom_site_aniso_U_13
_atom_site_aniso_U_12
C1 0.0325(6) 0.0372(6) 0.0293(6) 0.0065(6) 0.0043(5) 0.0026(6)
C2 0.0251(6) 0.0302(6) 0.0263(6) 0.0032(5) 0.0018(4) 0.0011(5)
C3 0.0204(5) 0.0293(6) 0.0256(5) -0.0009(5) 0.0021(4) -0.0009(5)
C4 0.0248(6) 0.0303(6) 0.0258(6) -0.0003(5) -0.0009(4) -0.0013(5)
C5 0.0263(6) 0.0503(8) 0.0317(6) 0.0048(6) -0.0013(5) 0.0066(6)
C6 0.0330(6) 0.0383(7) 0.0289(6) 0.0101(5) -0.0027(5) 0.0045(5)
C7 0.0524(9) 0.0299(6) 0.0431(7) -0.0015(6) -0.0026(6) 0.0001(6)
C8 0.0267(6) 0.0447(8) 0.0368(7) 0.0091(6) 0.0081(5) 0.0097(5)
C9 0.0769(13) 0.0435(10) 0.0697(12) 0.0213(9) -0.0310(10) -0.0141(9)
C10 0.0519(9) 0.1196(19) 0.0341(7) 0.0298(10) 0.0138(7) 0.0349(11)
O1 0.0451(6) 0.0845(10) 0.0320(5) 0.0095(6) -0.0016(5) 0.0147(6)
O2 0.0326(5) 0.0310(5) 0.0280(4) -0.0049(4) 0.0025(3) 0.0001(4)
O3 0.0248(4) 0.0364(5) 0.0290(4) 0.0096(4) 0.0015(3) 0.0039(4)
O4 0.0326(5) 0.0426(5) 0.0270(4) 0.0044(4) -0.0045(3) 0.0086(4)

loop_
_atom_type_symbol
_atom_type_description
_atom_type_scat_dispersion_real
_atom_type_scat_dispersion_imag
_atom_type_scat_source
C C 0.0033 0.0016 'International Tables Vol C Tables 4.2.6.8 and 6.1.1.4'
H H 0.0000 0.0000 'International Tables Vol C Tables 4.2.6.8 and 6.1.1.4'
O O 0.0106 0.0060 'International Tables Vol C Tables 4.2.6.8 and 6.1.1.4'

loop_
_geom_angle_atom_site_label_1
_geom_angle_atom_site_label_2
_geom_angle_atom_site_label_3
_geom_angle
O1 C1 C2 125.39(12)
O1 C1 H1 120.3(9)
C2 C1 H1 114.3(9)
C1 C2 C8 110.68(11)
C1 C2 C7 105.03(11)
C8 C2 C7 111.15(11)
C1 C2 C3 105.26(10)
C8 C2 C3 113.36(10)
C7 C2 C3 110.89(10)
O2 C3 C4 111.32(10)
O2 C3 C2 110.69(9)
C4 C3 C2 115.61(10)
O2 C3 H3 106.4(9)
C4 C3 H3 106.9(9)
C2 C3 H3 105.2(10)
O3 C4 C5 102.94(10)
O3 C4 C3 110.27(9)
C5 C4 C3 113.58(10)
O3 C4 H4 110.7(9)
C5 C4 H4 109.7(9)
C3 C4 H4 109.5(9)
O4 C5 C4 102.52(10)
O4 C5 H5A 105.8(10)
C4 C5 H5A 112.9(11)
O4 C5 H5B 112.6(11)
C4 C5 H5B 111.4(10)
H5A C5 H5B 111.3(15)
O4 C6 O3 106.32(10)
O4 C6 C10 107.88(12)
O3 C6 C10 109.68(12)
O4 C6 C9 109.59(14)
O3 C6 C9 107.69(11)
C10 C6 C9 115.32(17)
C2 C7 H7A 109.5
C2 C7 H7B 109.5
H7A C7 H7B 109.5
C2 C7 H7C 109.5
H7A C7 H7C 109.5
H7B C7 H7C 109.5
C2 C8 H8A 109.5
C2 C8 H8B 109.5
H8A C8 H8B 109.5
C2 C8 H8C 109.5
H8A C8 H8C 109.5
H8B C8 H8C 109.5
C6 C9 H9A 109.5
C6 C9 H9B 109.5
H9A C9 H9B 109.5
C6 C9 H9C 109.5
H9A C9 H9C 109.5
H9B C9 H9C 109.5
C6 C10 H10A 109.5
C6 C10 H10B 109.5
H10A C10 H10B 109.5
C6 C10 H10C 109.5
H10A C10 H10C 109.5
H10B C10 H10C 109.5
C3 O2 H2 111.9(12)
C4 O3 C6 108.70(9)
C6 O4 C5 105.94(9)

loop_
_geom_bond_atom_site_label_1
_geom_bond_atom_site_label_2
_geom_bond_distance
C1 O1 1.2015(17)
C1 C2 1.5248(17)
C1 H1 1.029(18)
C2 C8 1.5261(17)
C2 C7 1.5396(19)
C2 C3 1.5423(16)
C3 O2 1.4201(15)
C3 C4 1.5312(16)
C3 H3 0.943(16)
C4 O3 1.4305(15)
C4 C5 1.5216(18)
C4 H4 0.983(17)
C5 O4 1.4283(17)
C5 H5A 1.00(2)
C5 H5B 1.025(19)
C6 O4 1.4266(16)
C6 O3 1.4398(15)
C6 C10 1.499(2)
C6 C9 1.511(2)
C7 H7A 0.9800
C7 H7B 0.9800
C7 H7C 0.9800
C8 H8A 0.9800
C8 H8B 0.9800
C8 H8C 0.9800
C9 H9A 0.9800
C9 H9B 0.9800
C9 H9C 0.9800
C10 H10A 0.9800
C10 H10B 0.9800
C10 H10C 0.9800
O2 H2 0.90(2)

loop_
_geom_torsion_atom_site_label_1
_geom_torsion_atom_site_label_2
_geom_torsion_atom_site_label_3
_geom_torsion_atom_site_label_4
_geom_torsion
O1 C1 C2 C8 -20.6(2)
O1 C1 C2 C7 99.42(17)
O1 C1 C2 C3 -143.45(15)
C1 C2 C3 O2 55.40(12)
C8 C2 C3 O2 -65.70(13)
C7 C2 C3 O2 168.47(10)
C1 C2 C3 C4 -176.87(10)
C8 C2 C3 C4 62.03(14)
C7 C2 C3 C4 -63.80(13)
O2 C3 C4 O3 49.68(13)
C2 C3 C4 O3 -77.73(12)
O2 C3 C4 C5 -65.26(13)
C2 C3 C4 C5 167.32(11)
O3 C4 C5 O4 33.17(13)
C3 C4 C5 O4 152.40(10)
C5 C4 O3 C6 -17.82(13)
C3 C4 O3 C6 -139.32(11)
O4 C6 O3 C4 -4.19(13)
C10 C6 O3 C4 -120.58(14)
C9 C6 O3 C4 113.20(15)
O3 C6 O4 C5 26.29(14)
C10 C6 O4 C5 143.89(14)
C9 C6 O4 C5 -89.83(14)
C4 C5 O4 C6 -36.64(14)
